data_2243843
loop_
_publ_author_name
'Purdy, Andrew P.'
'Butcher, Ray J.'

_publ_section_title
;
 Tetrakis[\m~2~-1,1,1,3,3,3-hexafluoro-2-(trifluoromethyl)propan-2-olato]tetrakis(\m~3~-2-methylpropan-2-olato)octacopper(I)
;
_journal_coeditor_code ZN2004
_journal_issue 6
_journal_name_full 'Acta Crystallographica Section E'
_journal_page_first 668
_journal_page_last 671
_journal_paper_doi 10.1107/S2056989021005429
_journal_volume 77
_journal_year 2021
_chemical_formula_iupac '[Cu8 (C4 H9 O)4 (C4 F9 O)4]'
_chemical_formula_moiety 'C32 H36 Cu8 F36 O8'
_chemical_formula_sum 'C32 H36 Cu8 F36 O8'
_chemical_formula_weight 1740.93
_chemical_name_systematic
Tetrakis[\m~2~-1,1,1,3,3,3-hexafluoro-2-(trifluoromethyl)propan-2-olato]tetrakis(\m~3~-2-methylpropan-2-olato)octacopper(I)
_space_group_crystal_system monoclinic
_space_group_IT_number 14
_space_group_name_Hall '-P 2yn'
_space_group_name_H-M_alt 'P 1 21/n 1'
_atom_sites_solution_hydrogens geom
_audit_creation_method SHELXL-2018/3
_cell_angle_alpha 90
_cell_angle_beta 101.0040(10)
_cell_angle_gamma 90
_cell_formula_units_Z 2
_cell_length_a 10.3302(2)
_cell_length_b 19.5926(5)
_cell_length_c 13.1516(3)
_cell_measurement_reflns_used 9832
_cell_measurement_temperature 100(2)
_cell_measurement_theta_max 36.30
_cell_measurement_theta_min 2.61
_cell_volume 2612.88(10)
_computing_cell_refinement
;
SAINT (Bruker, 2016)
;
_computing_data_collection
;
APEX2 (Bruker, 2016)
;
_computing_data_reduction
;
SAINT (Bruker, 2016)
;
_computing_molecular_graphics
;
SHELXTL (Sheldrick 2008)
;
_computing_publication_material
;
SHELXTL (Sheldrick 2008)
;
_computing_structure_refinement
;
<i>SHELXL2018/3</i> (Sheldrick, 2015b)
;
_computing_structure_solution
;
SHELXT (Sheldrick 2015a)
;
_diffrn_ambient_temperature 100(2)
_diffrn_measured_fraction_theta_full 0.991
_diffrn_measured_fraction_theta_max 0.995
_diffrn_measurement_device_type 'Bruker APEXII CCD'
_diffrn_measurement_method '\f and \w scans'
_diffrn_radiation_type MoK\a
_diffrn_radiation_wavelength 0.71073
_diffrn_reflns_av_R_equivalents 0.0320
_diffrn_reflns_av_unetI/netI 0.0342
_diffrn_reflns_limit_h_max 16
_diffrn_reflns_limit_h_min -17
_diffrn_reflns_limit_k_max 32
_diffrn_reflns_limit_k_min -32
_diffrn_reflns_limit_l_max 14
_diffrn_reflns_limit_l_min -21
_diffrn_reflns_number 39864
_diffrn_reflns_theta_full 25.242
_diffrn_reflns_theta_max 36.335
_diffrn_reflns_theta_min 2.529
_exptl_absorpt_coefficient_mu 3.364
_exptl_absorpt_correction_T_max 0.7471
_exptl_absorpt_correction_T_min 0.5811
_exptl_absorpt_correction_type multi-scan
_exptl_absorpt_process_details
;
(SADABS; Bruker, 2016)
;
_exptl_crystal_colour colorless
_exptl_crystal_density_diffrn 2.213
_exptl_crystal_description 'thick needle'
_exptl_crystal_F_000 1696
_exptl_crystal_size_max 0.40
_exptl_crystal_size_mid 0.24
_exptl_crystal_size_min 0.16
_refine_diff_density_max 1.251
_refine_diff_density_min -1.090
_refine_ls_extinction_method none
_refine_ls_goodness_of_fit_ref 1.019
_refine_ls_hydrogen_treatment constr
_refine_ls_matrix_type full
_refine_ls_number_parameters 423
_refine_ls_number_reflns 12618
_refine_ls_number_restraints 138
_refine_ls_restrained_S_all 1.016
_refine_ls_R_factor_all 0.0609
_refine_ls_R_factor_gt 0.0398
_refine_ls_shift/su_max 0.001
_refine_ls_shift/su_mean 0.000
_refine_ls_structure_factor_coef Fsqd
_refine_ls_weighting_details 'w=1/[\s^2^(Fo^2^)+(0.0408P)^2^+4.7990P] where P=(Fo^2^+2Fc^2^)/3'
_refine_ls_weighting_scheme calc
_refine_ls_wR_factor_gt 0.0920
_refine_ls_wR_factor_ref 0.1027
_reflns_number_gt 9717
_reflns_number_total 12618
_reflns_threshold_expression 'I > 2\s(I)'
_cod_data_source_file zn2004sup1.cif
_cod_data_source_block I
_cod_original_sg_symbol_H-M 'P 21/n'
_cod_database_code 2243843
_shelx_space_group_comment
;
The symmetry employed for this shelxl refinement is uniquely defined
by the following loop, which should always be used as a source of
symmetry information in preference to the above space-group names.
They are only intended as comments.
;

loop_
_space_group_symop_operation_xyz
'x, y, z'
'-x+1/2, y+1/2, -z+1/2'
'-x, -y, -z'
'x-1/2, -y-1/2, z-1/2'

loop_
_atom_site_type_symbol
_atom_site_label
_atom_site_fract_x
_atom_site_fract_y
_atom_site_fract_z
_atom_site_U_iso_or_equiv
_atom_site_adp_type
_atom_site_calc_flag
_atom_site_occupancy
_atom_site_disorder_assembly
_atom_site_disorder_group
Cu Cu1 0.36569(2) 0.48167(2) 0.44719(2) 0.01322(5) Uani d 1 . .
Cu Cu2 0.50985(2) 0.37115(2) 0.53468(2) 0.01558(5) Uani d 1 . .
Cu Cu3 0.67148(3) 0.38356(2) 0.39516(2) 0.01552(5) Uani d 1 . .
Cu Cu4 0.54489(2) 0.50343(2) 0.32457(2) 0.01505(5) Uani d 1 . .
C C6 0.5539(8) 0.2154(3) 0.4265(7) 0.0348(14) Uani d 0.74(3) A 1
F F1 0.5195(10) 0.2498(4) 0.3398(6) 0.0482(16) Uani d 0.74(3) A 1
F F2 0.4463(6) 0.2130(3) 0.4711(10) 0.0458(16) Uani d 0.74(3) A 1
F F3 0.5820(9) 0.1514(3) 0.4055(8) 0.0457(17) Uani d 0.74(3) A 1
C C6A 0.569(2) 0.2219(11) 0.402(2) 0.039(3) Uani d 0.26(3) A 2
F F1A 0.548(2) 0.2606(11) 0.3199(19) 0.048(3) Uani d 0.26(3) A 2
F F2A 0.4536(16) 0.2137(10) 0.433(2) 0.046(3) Uani d 0.26(3) A 2
F F3A 0.6044(18) 0.1603(9) 0.373(2) 0.046(3) Uani d 0.26(3) A 2
F F4 0.5764(2) 0.24802(10) 0.65140(18) 0.0449(5) Uani d 1 . .
F F5 0.6632(2) 0.15454(9) 0.61016(19) 0.0458(5) Uani d 1 . .
F F6 0.78728(19) 0.23828(10) 0.67233(15) 0.0408(4) Uani d 1 . .
F F7 0.84303(18) 0.17070(9) 0.48863(17) 0.0418(5) Uani d 1 . .
F F8 0.89770(17) 0.27610(9) 0.51149(19) 0.0429(5) Uani d 1 . .
F F9 0.7930(3) 0.24249(13) 0.36435(18) 0.0603(7) Uani d 1 . .
F F10 0.8330(3) 0.33139(11) 0.2327(2) 0.0556(6) Uani d 1 . .
F F11 0.93598(18) 0.42150(13) 0.29185(16) 0.0502(6) Uani d 1 . .
F F12 0.9025(2) 0.39975(13) 0.12788(16) 0.0472(5) Uani d 1 . .
F F13 0.8467(2) 0.53540(11) 0.18854(17) 0.0468(5) Uani d 1 . .
F F14 0.7351(2) 0.49850(11) 0.04494(14) 0.0411(4) Uani d 1 . .
F F15 0.6371(2) 0.54858(11) 0.15382(17) 0.0465(5) Uani d 1 . .
F F16 0.50493(19) 0.43350(13) 0.09123(16) 0.0505(6) Uani d 1 . .
F F17 0.5644(2) 0.34473(12) 0.18442(16) 0.0525(6) Uani d 1 . .
F F18 0.6462(2) 0.36536(12) 0.04940(15) 0.0488(5) Uani d 1 . .
O O1 0.35045(14) 0.41607(8) 0.54527(12) 0.0150(2) Uani d 1 . .
O O2 0.65525(14) 0.32124(7) 0.50039(12) 0.0155(3) Uani d 1 . .
O O3 0.68844(15) 0.44984(8) 0.29561(11) 0.0165(3) Uani d 1 . .
O O4 0.38626(14) 0.54477(7) 0.34687(11) 0.0139(2) Uani d 1 . .
C C1 0.22828(19) 0.37709(11) 0.53597(18) 0.0178(4) Uani d 1 . .
C C2 0.2449(3) 0.32974(15) 0.6293(2) 0.0303(5) Uani d 1 . .
H H2A 0.317793 0.298079 0.627315 0.045 Uiso calc 1 . .
H H2B 0.163328 0.303840 0.627592 0.045 Uiso calc 1 . .
H H2C 0.264175 0.356809 0.693052 0.045 Uiso calc 1 . .
C C3 0.2035(2) 0.33683(13) 0.4354(2) 0.0263(5) Uani d 1 . .
H H3A 0.278294 0.306346 0.433756 0.039 Uiso calc 1 . .
H H3B 0.193375 0.368419 0.376656 0.039 Uiso calc 1 . .
H H3C 0.122870 0.309737 0.430963 0.039 Uiso calc 1 . .
C C4 0.1165(2) 0.42778(13) 0.5378(2) 0.0229(4) Uani d 1 . .
H H4A 0.104906 0.456535 0.475715 0.034 Uiso calc 1 . .
H H4B 0.138111 0.456534 0.599653 0.034 Uiso calc 1 . .
H H4C 0.034607 0.402801 0.539074 0.034 Uiso calc 1 . .
C C5 0.6712(2) 0.25132(11) 0.49893(19) 0.0203(4) Uani d 1 . .
C C7 0.6734(3) 0.22204(13) 0.6093(2) 0.0307(5) Uani d 1 . .
C C8 0.8043(3) 0.23447(14) 0.4662(2) 0.0309(5) Uani d 1 . .
C C9 0.7179(2) 0.43721(12) 0.19933(16) 0.0185(4) Uani d 1 . .
C C10 0.8520(3) 0.39842(17) 0.2129(2) 0.0328(6) Uani d 1 . .
C C11 0.7320(3) 0.50577(14) 0.1441(2) 0.0279(5) Uani d 1 . .
C C12 0.6092(3) 0.39317(16) 0.1314(2) 0.0306(5) Uani d 1 . .
C C13 0.2764(2) 0.55606(11) 0.26043(16) 0.0177(3) Uani d 1 . .
C C14 0.3218(3) 0.60780(16) 0.1893(2) 0.0296(5) Uani d 1 . .
H H14A 0.397446 0.589458 0.163124 0.044 Uiso calc 1 . .
H H14B 0.347723 0.650043 0.227719 0.044 Uiso calc 1 . .
H H14C 0.249709 0.617393 0.130988 0.044 Uiso calc 1 . .
C C15 0.1606(2) 0.58315(12) 0.30501(18) 0.0216(4) Uani d 1 . .
H H15A 0.187194 0.624869 0.344617 0.032 Uiso calc 1 . .
H H15B 0.133394 0.548669 0.350682 0.032 Uiso calc 1 . .
H H15C 0.086657 0.593322 0.248369 0.032 Uiso calc 1 . .
C C16 0.2385(3) 0.48899(14) 0.2039(2) 0.0273(5) Uani d 1 . .
H H16A 0.315517 0.469958 0.180408 0.041 Uiso calc 1 . .
H H16B 0.167918 0.497218 0.143911 0.041 Uiso calc 1 . .
H H16C 0.207776 0.456652 0.250932 0.041 Uiso calc 1 . .

loop_
_atom_site_aniso_label
_atom_site_aniso_U_11
_atom_site_aniso_U_22
_atom_site_aniso_U_33
_atom_site_aniso_U_12
_atom_site_aniso_U_13
_atom_site_aniso_U_23
Cu1 0.01056(9) 0.01428(10) 0.01405(10) 0.00057(8) 0.00039(7) 0.00096(8)
Cu2 0.01264(10) 0.01438(10) 0.01934(12) 0.00278(8) 0.00208(8) 0.00314(8)
Cu3 0.01483(10) 0.01579(11) 0.01540(11) 0.00344(8) 0.00154(8) 0.00048(8)
Cu4 0.01328(10) 0.01641(11) 0.01549(11) 0.00283(8) 0.00280(8) 0.00206(8)
C6 0.032(2) 0.0152(16) 0.047(3) 0.0041(15) -0.020(2) -0.0064(18)
F1 0.056(3) 0.0304(19) 0.042(2) 0.0023(19) -0.030(2) -0.0024(15)
F2 0.0227(14) 0.0280(14) 0.079(4) -0.0057(11) -0.010(2) 0.001(2)
F3 0.050(3) 0.0174(14) 0.058(3) 0.0031(15) -0.020(2) -0.0149(16)
C6A 0.032(5) 0.024(5) 0.054(6) -0.001(4) -0.010(5) -0.013(5)
F1A 0.052(6) 0.031(5) 0.053(7) -0.008(5) -0.013(5) -0.013(4)
F2A 0.020(4) 0.035(4) 0.075(7) -0.005(3) -0.010(5) -0.011(6)
F3A 0.041(5) 0.024(4) 0.067(8) -0.002(4) -0.004(5) -0.015(5)
F4 0.0464(11) 0.0339(9) 0.0613(13) 0.0087(8) 0.0279(10) 0.0189(9)
F5 0.0423(10) 0.0165(7) 0.0776(15) 0.0008(7) 0.0091(10) 0.0158(8)
F6 0.0406(10) 0.0381(9) 0.0374(9) 0.0014(8) -0.0084(8) 0.0112(8)
F7 0.0334(9) 0.0229(7) 0.0666(13) 0.0157(7) 0.0029(8) -0.0033(8)
F8 0.0207(7) 0.0298(8) 0.0800(15) 0.0017(6) 0.0143(8) -0.0032(9)
F9 0.0824(17) 0.0595(14) 0.0444(12) 0.0375(13) 0.0252(12) -0.0002(10)
F10 0.0651(15) 0.0383(11) 0.0698(15) 0.0214(10) 0.0289(12) 0.0052(10)
F11 0.0250(8) 0.0819(17) 0.0421(11) 0.0136(9) 0.0026(7) 0.0009(11)
F12 0.0375(10) 0.0691(14) 0.0407(10) 0.0165(10) 0.0220(8) 0.0005(10)
F13 0.0472(11) 0.0495(12) 0.0449(11) -0.0181(9) 0.0121(9) 0.0044(9)
F14 0.0480(11) 0.0556(12) 0.0228(8) 0.0045(9) 0.0145(7) 0.0077(8)
F15 0.0577(12) 0.0428(11) 0.0435(11) 0.0195(9) 0.0212(9) 0.0166(9)
F16 0.0284(9) 0.0821(17) 0.0374(10) -0.0024(10) -0.0027(7) -0.0098(11)
F17 0.0647(14) 0.0565(13) 0.0386(10) -0.0348(11) 0.0158(10) -0.0149(9)
F18 0.0568(13) 0.0630(14) 0.0296(9) -0.0166(11) 0.0154(9) -0.0214(9)
O1 0.0096(5) 0.0171(6) 0.0180(6) 0.0002(5) 0.0017(5) 0.0026(5)
O2 0.0148(6) 0.0107(5) 0.0199(7) 0.0026(5) 0.0004(5) -0.0007(5)
O3 0.0163(6) 0.0205(7) 0.0134(6) 0.0037(5) 0.0042(5) 0.0009(5)
O4 0.0109(5) 0.0159(6) 0.0139(6) 0.0014(5) -0.0005(4) 0.0007(5)
C1 0.0110(7) 0.0182(8) 0.0244(10) -0.0015(6) 0.0035(6) 0.0026(7)
C2 0.0235(11) 0.0303(12) 0.0357(13) -0.0050(9) 0.0023(9) 0.0128(10)
C3 0.0172(9) 0.0272(11) 0.0335(12) -0.0022(8) 0.0028(8) -0.0092(9)
C4 0.0116(8) 0.0265(10) 0.0310(11) 0.0009(7) 0.0048(7) -0.0010(9)
C5 0.0153(8) 0.0124(8) 0.0298(11) 0.0022(6) -0.0047(7) -0.0009(7)
C7 0.0304(12) 0.0171(10) 0.0445(15) 0.0028(9) 0.0068(11) 0.0084(10)
C8 0.0290(12) 0.0221(11) 0.0420(15) 0.0116(9) 0.0076(10) -0.0020(10)
C9 0.0170(8) 0.0235(9) 0.0155(8) 0.0014(7) 0.0043(6) -0.0017(7)
C10 0.0242(11) 0.0480(16) 0.0288(12) 0.0115(11) 0.0113(9) 0.0006(11)
C11 0.0331(12) 0.0318(12) 0.0209(10) 0.0015(10) 0.0103(9) 0.0046(9)
C12 0.0294(12) 0.0389(14) 0.0253(11) -0.0094(10) 0.0098(9) -0.0126(10)
C13 0.0139(8) 0.0229(9) 0.0144(8) 0.0024(7) -0.0020(6) 0.0016(7)
C14 0.0236(11) 0.0404(14) 0.0238(11) 0.0024(10) 0.0017(8) 0.0150(10)
C15 0.0136(8) 0.0259(10) 0.0236(10) 0.0047(7) -0.0008(7) 0.0000(8)
C16 0.0235(10) 0.0328(12) 0.0224(10) 0.0004(9) -0.0033(8) -0.0094(9)

loop_
_atom_type_symbol
_atom_type_description
_atom_type_scat_dispersion_real
_atom_type_scat_dispersion_imag
_atom_type_scat_source
C C 0.0033 0.0016 'International Tables Vol C Tables 4.2.6.8 and 6.1.1.4'
H H 0.0000 0.0000 'International Tables Vol C Tables 4.2.6.8 and 6.1.1.4'
O O 0.0106 0.0060 'International Tables Vol C Tables 4.2.6.8 and 6.1.1.4'
F F 0.0171 0.0103 'International Tables Vol C Tables 4.2.6.8 and 6.1.1.4'
Cu Cu 0.3201 1.2651 'International Tables Vol C Tables 4.2.6.8 and 6.1.1.4'

loop_
_geom_angle_atom_site_label_1
_geom_angle_atom_site_label_2
_geom_angle_atom_site_label_3
_geom_angle_site_symmetry_1
_geom_angle_site_symmetry_3
_geom_angle
_geom_angle_publ_flag
O1 Cu1 O4 . . 177.42(7) y
O1 Cu1 Cu4 . . 133.09(5) ?
O4 Cu1 Cu4 . . 44.45(4) ?
O1 Cu1 Cu2 . . 43.35(4) ?
O4 Cu1 Cu2 . . 134.21(5) ?
Cu4 Cu1 Cu2 . . 89.771(10) ?
O1 Cu1 Cu1 . 3_666 92.20(5) ?
O4 Cu1 Cu1 . 3_666 86.98(4) ?
Cu4 Cu1 Cu1 . 3_666 63.468(10) ?
Cu2 Cu1 Cu1 . 3_666 66.971(10) ?
O1 Cu1 Cu4 . 3_666 54.33(5) ?
O4 Cu1 Cu4 . 3_666 126.65(5) ?
Cu4 Cu1 Cu4 . 3_666 117.900(10) ?
Cu2 Cu1 Cu4 . 3_666 67.494(9) ?
Cu1 Cu1 Cu4 3_666 3_666 54.432(9) ?
O1 Cu2 O2 . . 170.02(7) y
O1 Cu2 O4 . 3_666 85.40(6) y
O2 Cu2 O4 . 3_666 103.39(6) y
O1 Cu2 Cu3 . . 131.48(5) ?
O2 Cu2 Cu3 . . 43.67(5) ?
O4 Cu2 Cu3 3_666 . 96.99(4) ?
O1 Cu2 Cu1 . . 42.03(5) ?
O2 Cu2 Cu1 . . 133.53(5) ?
O4 Cu2 Cu1 3_666 . 82.49(4) ?
Cu3 Cu2 Cu1 . . 90.025(11) ?
O3 Cu3 O2 . . 176.74(7) y
O3 Cu3 Cu2 . . 133.20(5) ?
O2 Cu3 Cu2 . . 44.85(4) ?
O3 Cu3 Cu4 . . 43.77(5) ?
O2 Cu3 Cu4 . . 134.27(5) ?
Cu2 Cu3 Cu4 . . 89.459(10) ?
O4 Cu4 O3 . . 171.27(7) y
O4 Cu4 O1 . 3_666 83.99(6) y
O3 Cu4 O1 . 3_666 103.85(6) y
O4 Cu4 Cu1 . . 42.97(4) ?
O3 Cu4 Cu1 . . 132.47(5) ?
O1 Cu4 Cu1 3_666 . 86.87(4) ?
O4 Cu4 Cu3 . . 132.66(5) ?
O3 Cu4 Cu3 . . 42.69(5) ?
O1 Cu4 Cu3 3_666 . 101.37(4) ?
Cu1 Cu4 Cu3 . . 89.976(11) ?
O4 Cu4 Cu1 . 3_666 85.04(4) ?
O3 Cu4 Cu1 . 3_666 98.69(5) ?
O1 Cu4 Cu1 3_666 3_666 38.27(4) ?
Cu1 Cu4 Cu1 . 3_666 62.100(10) ?
Cu3 Cu4 Cu1 . 3_666 73.077(9) ?
F1 C6 F3 . . 109.7(5) ?
F1 C6 F2 . . 106.6(5) ?
F3 C6 F2 . . 106.7(5) ?
F1 C6 C5 . . 110.4(5) ?
F3 C6 C5 . . 112.2(5) ?
F2 C6 C5 . . 111.0(5) ?
F1A C6A F3A . . 107.8(15) ?
F1A C6A F2A . . 107.6(15) ?
F3A C6A F2A . . 106.6(15) ?
F1A C6A C5 . . 115.6(16) ?
F3A C6A C5 . . 112.1(15) ?
F2A C6A C5 . . 106.7(15) ?
C1 O1 Cu1 . . 119.50(12) ?
C1 O1 Cu2 . . 120.00(13) ?
Cu1 O1 Cu2 . . 94.63(7) ?
C1 O1 Cu4 . 3_666 131.39(12) ?
Cu1 O1 Cu4 . 3_666 87.39(6) ?
Cu2 O1 Cu4 . 3_666 94.44(6) ?
C5 O2 Cu3 . . 127.43(15) ?
C5 O2 Cu2 . . 127.62(14) ?
Cu3 O2 Cu2 . . 91.48(6) ?
C9 O3 Cu3 . . 125.64(14) ?
C9 O3 Cu4 . . 126.58(13) ?
Cu3 O3 Cu4 . . 93.54(7) ?
C13 O4 Cu1 . . 118.57(12) ?
C13 O4 Cu4 . . 120.57(12) ?
Cu1 O4 Cu4 . . 92.58(6) ?
C13 O4 Cu2 . 3_666 126.23(12) ?
Cu1 O4 Cu2 . 3_666 95.43(6) ?
Cu4 O4 Cu2 . 3_666 95.84(6) ?
O1 C1 C3 . . 110.11(18) ?
O1 C1 C2 . . 106.79(17) ?
C3 C1 C2 . . 111.1(2) ?
O1 C1 C4 . . 107.63(17) ?
C3 C1 C4 . . 110.42(19) ?
C2 C1 C4 . . 110.7(2) ?
C1 C2 H2A . . 109.5 ?
C1 C2 H2B . . 109.5 ?
H2A C2 H2B . . 109.5 ?
C1 C2 H2C . . 109.5 ?
H2A C2 H2C . . 109.5 ?
H2B C2 H2C . . 109.5 ?
C1 C3 H3A . . 109.5 ?
C1 C3 H3B . . 109.5 ?
H3A C3 H3B . . 109.5 ?
C1 C3 H3C . . 109.5 ?
H3A C3 H3C . . 109.5 ?
H3B C3 H3C . . 109.5 ?
C1 C4 H4A . . 109.5 ?
C1 C4 H4B . . 109.5 ?
H4A C4 H4B . . 109.5 ?
C1 C4 H4C . . 109.5 ?
H4A C4 H4C . . 109.5 ?
H4B C4 H4C . . 109.5 ?
O2 C5 C8 . . 109.21(19) ?
O2 C5 C7 . . 109.5(2) ?
C8 C5 C7 . . 108.9(2) ?
O2 C5 C6 . . 112.1(3) ?
C8 C5 C6 . . 111.2(4) ?
C7 C5 C6 . . 105.9(4) ?
O2 C5 C6A . . 107.8(8) ?
C8 C5 C6A . . 100.8(9) ?
C7 C5 C6A . . 120.0(10) ?
F5 C7 F4 . . 108.0(2) ?
F5 C7 F6 . . 107.0(2) ?
F4 C7 F6 . . 107.0(3) ?
F5 C7 C5 . . 112.9(3) ?
F4 C7 C5 . . 111.6(2) ?
F6 C7 C5 . . 110.1(2) ?
F8 C8 F7 . . 108.6(2) ?
F8 C8 F9 . . 107.4(3) ?
F7 C8 F9 . . 107.4(2) ?
F8 C8 C5 . . 110.7(2) ?
F7 C8 C5 . . 112.6(2) ?
F9 C8 C5 . . 109.9(2) ?
O3 C9 C11 . . 109.37(19) ?
O3 C9 C12 . . 111.40(18) ?
C11 C9 C12 . . 109.5(2) ?
O3 C9 C10 . . 109.20(18) ?
C11 C9 C10 . . 108.4(2) ?
C12 C9 C10 . . 108.9(2) ?
F11 C10 F12 . . 111.0(3) ?
F11 C10 F10 . . 106.3(3) ?
F12 C10 F10 . . 106.0(3) ?
F11 C10 C9 . . 111.4(2) ?
F12 C10 C9 . . 112.3(2) ?
F10 C10 C9 . . 109.6(2) ?
F15 C11 F14 . . 108.9(2) ?
F15 C11 F13 . . 107.0(3) ?
F14 C11 F13 . . 106.8(2) ?
F15 C11 C9 . . 111.7(2) ?
F14 C11 C9 . . 113.1(2) ?
F13 C11 C9 . . 108.9(2) ?
F17 C12 F18 . . 108.6(3) ?
F17 C12 F16 . . 107.0(2) ?
F18 C12 F16 . . 104.6(2) ?
F17 C12 C9 . . 112.7(2) ?
F18 C12 C9 . . 114.0(2) ?
F16 C12 C9 . . 109.4(2) ?
O4 C13 C14 . . 107.23(17) ?
O4 C13 C16 . . 109.77(18) ?
C14 C13 C16 . . 110.9(2) ?
O4 C13 C15 . . 107.65(17) ?
C14 C13 C15 . . 111.3(2) ?
C16 C13 C15 . . 109.89(19) ?
C13 C14 H14A . . 109.5 ?
C13 C14 H14B . . 109.5 ?
H14A C14 H14B . . 109.5 ?
C13 C14 H14C . . 109.5 ?
H14A C14 H14C . . 109.5 ?
H14B C14 H14C . . 109.5 ?
C13 C15 H15A . . 109.5 ?
C13 C15 H15B . . 109.5 ?
H15A C15 H15B . . 109.5 ?
C13 C15 H15C . . 109.5 ?
H15A C15 H15C . . 109.5 ?
H15B C15 H15C . . 109.5 ?
C13 C16 H16A . . 109.5 ?
C13 C16 H16B . . 109.5 ?
H16A C16 H16B . . 109.5 ?
C13 C16 H16C . . 109.5 ?
H16A C16 H16C . . 109.5 ?
H16B C16 H16C . . 109.5 ?

loop_
_geom_bond_atom_site_label_1
_geom_bond_atom_site_label_2
_geom_bond_site_symmetry_2
_geom_bond_distance
_geom_bond_publ_flag
Cu1 O1 . 1.8488(15) y
Cu1 O4 . 1.8496(15) y
Cu1 Cu4 . 2.7108(4) y
Cu1 Cu2 . 2.7526(3) y
Cu1 Cu1 3_666 2.9452(5) y
Cu1 Cu4 3_666 2.9816(4) y
Cu2 O1 . 1.8956(14) y
Cu2 O2 . 1.9168(15) y
Cu2 O4 3_666 2.3779(15) y
Cu2 Cu3 . 2.7172(4) y
Cu3 O3 . 1.8758(16) y
Cu3 O2 . 1.8770(15) y
Cu3 Cu4 . 2.7612(4) y
Cu4 O4 . 1.9001(14) y
Cu4 O3 . 1.9137(15) y
Cu4 O1 3_666 2.4248(15) y
C6 F1 . 1.314(6) ?
C6 F3 . 1.329(6) ?
C6 F2 . 1.353(7) ?
C6 C5 . 1.558(7) ?
C6A F1A . 1.302(16) ?
C6A F3A . 1.335(17) ?
C6A F2A . 1.342(16) ?
C6A C5 . 1.60(2) ?
F4 C7 . 1.335(3) ?
F5 C7 . 1.327(3) ?
F6 C7 . 1.342(3) ?
F7 C8 . 1.328(3) ?
F8 C8 . 1.316(4) ?
F9 C8 . 1.332(4) ?
F10 C10 . 1.360(4) ?
F11 C10 . 1.301(4) ?
F12 C10 . 1.321(3) ?
F13 C11 . 1.348(4) ?
F14 C11 . 1.319(3) ?
F15 C11 . 1.315(3) ?
F16 C12 . 1.359(4) ?
F17 C12 . 1.313(4) ?
F18 C12 . 1.328(3) ?
O1 C1 . 1.460(2) ?
O2 C5 . 1.380(2) ?
O3 C9 . 1.380(3) ?
O4 C13 . 1.461(2) ?
C1 C3 . 1.519(3) ?
C1 C2 . 1.522(3) ?
C1 C4 . 1.527(3) ?
C2 H2A . 0.9800 ?
C2 H2B . 0.9800 ?
C2 H2C . 0.9800 ?
C3 H3A . 0.9800 ?
C3 H3B . 0.9800 ?
C3 H3C . 0.9800 ?
C4 H4A . 0.9800 ?
C4 H4B . 0.9800 ?
C4 H4C . 0.9800 ?
C5 C8 . 1.553(4) ?
C5 C7 . 1.556(4) ?
C9 C11 . 1.547(3) ?
C9 C12 . 1.556(3) ?
C9 C10 . 1.560(3) ?
C13 C14 . 1.513(3) ?
C13 C16 . 1.524(3) ?
C13 C15 . 1.525(3) ?
C14 H14A . 0.9800 ?
C14 H14B . 0.9800 ?
C14 H14C . 0.9800 ?
C15 H15A . 0.9800 ?
C15 H15B . 0.9800 ?
C15 H15C . 0.9800 ?
C16 H16A . 0.9800 ?
C16 H16B . 0.9800 ?
C16 H16C . 0.9800 ?

loop_
_geom_hbond_atom_site_label_D
_geom_hbond_atom_site_label_H
_geom_hbond_atom_site_label_A
_geom_hbond_site_symmetry_A
_geom_hbond_distance_DH
_geom_hbond_distance_HA
_geom_hbond_distance_DA
_geom_hbond_angle_DHA
_geom_hbond_publ_flag
C3 H3A F2 . 0.98 2.51 3.457(7) 163.8 yes
C3 H3A F2A . 0.98 2.56 3.539(18) 172.5 yes
C14 H14A F15 . 0.98 2.63 3.571(3) 161.7 yes
C14 H14B F4 3_666 0.98 2.58 3.554(4) 173.0 yes
C15 H15A O2 3_666 0.98 2.58 3.438(3) 146.3 yes
C15 H15C F3A 2 0.98 2.64 3.581(18) 161.0 yes
C16 H16A F16 . 0.98 2.57 3.536(3) 170.0 yes

loop_
_geom_torsion_atom_site_label_1
_geom_torsion_atom_site_label_2
_geom_torsion_atom_site_label_3
_geom_torsion_atom_site_label_4
_geom_torsion_site_symmetry_1
_geom_torsion_site_symmetry_2
_geom_torsion_site_symmetry_3
_geom_torsion_site_symmetry_4
_geom_torsion
_geom_torsion_publ_flag
Cu4 Cu1 O1 C1 . . . . -125.98(13) ?
Cu2 Cu1 O1 C1 . . . . -128.47(17) ?
Cu1 Cu1 O1 C1 3_666 . . . 179.20(14) ?
Cu4 Cu1 O1 C1 3_666 . . . 137.28(16) ?
Cu4 Cu1 O1 Cu2 . . . . 2.49(10) ?
Cu1 Cu1 O1 Cu2 3_666 . . . -52.33(5) ?
Cu4 Cu1 O1 Cu2 3_666 . . . -94.24(6) ?
Cu4 Cu1 O1 Cu4 . . . 3_666 96.74(6) ?
Cu2 Cu1 O1 Cu4 . . . 3_666 94.24(6) ?
Cu1 Cu1 O1 Cu4 3_666 . . 3_666 41.91(3) ?
O4 Cu2 O1 C1 3_666 . . . -148.00(15) ?
Cu3 Cu2 O1 C1 . . . . 116.72(13) ?
Cu1 Cu2 O1 C1 . . . . 128.12(17) ?
O4 Cu2 O1 Cu1 3_666 . . . 83.88(6) ?
Cu3 Cu2 O1 Cu1 . . . . -11.39(9) ?
O4 Cu2 O1 Cu4 3_666 . . 3_666 -3.86(5) ?
Cu3 Cu2 O1 Cu4 . . . 3_666 -99.13(5) ?
Cu1 Cu2 O1 Cu4 . . . 3_666 -87.74(6) ?
Cu2 Cu3 O2 C5 . . . . 142.06(19) ?
Cu4 Cu3 O2 C5 . . . . 144.91(14) ?
Cu4 Cu3 O2 Cu2 . . . . 2.85(9) ?
Cu2 Cu3 O3 C9 . . . . -143.51(14) ?
Cu4 Cu3 O3 C9 . . . . -141.18(19) ?
Cu2 Cu3 O3 Cu4 . . . . -2.33(10) ?
Cu4 Cu1 O4 C13 . . . . 127.18(16) ?
Cu2 Cu1 O4 C13 . . . . 128.10(12) ?
Cu1 Cu1 O4 C13 3_666 . . . -178.62(14) ?
Cu4 Cu1 O4 C13 3_666 . . . -138.56(12) ?
Cu2 Cu1 O4 Cu4 . . . . 0.92(9) ?
Cu1 Cu1 O4 Cu4 3_666 . . . 54.20(5) ?
Cu4 Cu1 O4 Cu4 3_666 . . . 94.26(6) ?
Cu4 Cu1 O4 Cu2 . . . 3_666 -96.12(6) ?
Cu2 Cu1 O4 Cu2 . . . 3_666 -95.20(6) ?
Cu1 Cu1 O4 Cu2 3_666 . . 3_666 -41.92(4) ?
Cu4 Cu1 O4 Cu2 3_666 . . 3_666 -1.86(7) ?
Cu1 O1 C1 C3 . . . . 61.2(2) ?
Cu2 O1 C1 C3 . . . . -54.5(2) ?
Cu4 O1 C1 C3 3_666 . . . 176.65(14) ?
Cu1 O1 C1 C2 . . . . -178.04(16) ?
Cu2 O1 C1 C2 . . . . 66.3(2) ?
Cu4 O1 C1 C2 3_666 . . . -62.6(2) ?
Cu1 O1 C1 C4 . . . . -59.2(2) ?
Cu2 O1 C1 C4 . . . . -174.88(14) ?
Cu4 O1 C1 C4 3_666 . . . 56.2(2) ?
Cu3 O2 C5 C8 . . . . 50.8(2) ?
Cu2 O2 C5 C8 . . . . 179.87(16) ?
Cu3 O2 C5 C7 . . . . 169.91(15) ?
Cu2 O2 C5 C7 . . . . -61.0(2) ?
Cu3 O2 C5 C6 . . . . -72.9(5) ?
Cu2 O2 C5 C6 . . . . 56.3(5) ?
Cu3 O2 C5 C6A . . . . -57.9(10) ?
Cu2 O2 C5 C6A . . . . 71.2(10) ?
F1 C6 C5 O2 . . . . 42.4(6) ?
F3 C6 C5 O2 . . . . 165.1(4) ?
F2 C6 C5 O2 . . . . -75.6(5) ?
F1 C6 C5 C8 . . . . -80.1(5) ?
F3 C6 C5 C8 . . . . 42.6(5) ?
F2 C6 C5 C8 . . . . 161.9(4) ?
F1 C6 C5 C7 . . . . 161.7(4) ?
F3 C6 C5 C7 . . . . -75.5(5) ?
F2 C6 C5 C7 . . . . 43.7(4) ?
F1A C6A C5 O2 . . . . 35.3(16) ?
F3A C6A C5 O2 . . . . 159.3(10) ?
F2A C6A C5 O2 . . . . -84.4(13) ?
F1A C6A C5 C8 . . . . -79.1(14) ?
F3A C6A C5 C8 . . . . 44.9(13) ?
F2A C6A C5 C8 . . . . 161.2(11) ?
F1A C6A C5 C7 . . . . 161.5(11) ?
F3A C6A C5 C7 . . . . -74.5(14) ?
F2A C6A C5 C7 . . . . 41.9(15) ?
O2 C5 C7 F5 . . . . 168.0(2) ?
C8 C5 C7 F5 . . . . -72.7(3) ?
C6 C5 C7 F5 . . . . 46.9(4) ?
C6A C5 C7 F5 . . . . 42.5(9) ?
O2 C5 C7 F4 . . . . 46.1(3) ?
C8 C5 C7 F4 . . . . 165.4(2) ?
C6 C5 C7 F4 . . . . -74.9(4) ?
C6A C5 C7 F4 . . . . -79.4(9) ?
O2 C5 C7 F6 . . . . -72.5(2) ?
C8 C5 C7 F6 . . . . 46.8(3) ?
C6 C5 C7 F6 . . . . 166.4(3) ?
C6A C5 C7 F6 . . . . 162.0(9) ?
O2 C5 C8 F8 . . . . 41.7(3) ?
C7 C5 C8 F8 . . . . -77.8(3) ?
C6 C5 C8 F8 . . . . 165.9(4) ?
C6A C5 C8 F8 . . . . 155.1(10) ?
O2 C5 C8 F7 . . . . 163.5(2) ?
C7 C5 C8 F7 . . . . 44.0(3) ?
C6 C5 C8 F7 . . . . -72.3(4) ?
C6A C5 C8 F7 . . . . -83.1(10) ?
O2 C5 C8 F9 . . . . -76.8(3) ?
C7 C5 C8 F9 . . . . 163.7(2) ?
C6 C5 C8 F9 . . . . 47.4(4) ?
C6A C5 C8 F9 . . . . 36.6(10) ?
Cu3 O3 C9 C11 . . . . -176.25(15) ?
Cu4 O3 C9 C11 . . . . 54.9(2) ?
Cu3 O3 C9 C12 . . . . 62.5(2) ?
Cu4 O3 C9 C12 . . . . -66.3(2) ?
Cu3 O3 C9 C10 . . . . -57.8(2) ?
Cu4 O3 C9 C10 . . . . 173.43(17) ?
O3 C9 C10 F11 . . . . -38.9(3) ?
C11 C9 C10 F11 . . . . 80.2(3) ?
C12 C9 C10 F11 . . . . -160.7(2) ?
O3 C9 C10 F12 . . . . -164.0(2) ?
C11 C9 C10 F12 . . . . -44.9(3) ?
C12 C9 C10 F12 . . . . 74.2(3) ?
O3 C9 C10 F10 . . . . 78.5(3) ?
C11 C9 C10 F10 . . . . -162.4(2) ?
C12 C9 C10 F10 . . . . -43.3(3) ?
O3 C9 C11 F15 . . . . -44.5(3) ?
C12 C9 C11 F15 . . . . 77.9(3) ?
C10 C9 C11 F15 . . . . -163.5(2) ?
O3 C9 C11 F14 . . . . -167.8(2) ?
C12 C9 C11 F14 . . . . -45.5(3) ?
C10 C9 C11 F14 . . . . 73.2(3) ?
O3 C9 C11 F13 . . . . 73.6(2) ?
C12 C9 C11 F13 . . . . -164.1(2) ?
C10 C9 C11 F13 . . . . -45.4(3) ?
O3 C9 C12 F17 . . . . -39.8(3) ?
C11 C9 C12 F17 . . . . -161.0(2) ?
C10 C9 C12 F17 . . . . 80.7(3) ?
O3 C9 C12 F18 . . . . -164.2(2) ?
C11 C9 C12 F18 . . . . 74.7(3) ?
C10 C9 C12 F18 . . . . -43.7(3) ?
O3 C9 C12 F16 . . . . 79.1(3) ?
C11 C9 C12 F16 . . . . -42.0(3) ?
C10 C9 C12 F16 . . . . -160.4(2) ?
Cu1 O4 C13 C14 . . . . -178.10(16) ?
Cu4 O4 C13 C14 . . . . -65.7(2) ?
Cu2 O4 C13 C14 3_666 . . . 59.7(2) ?
Cu1 O4 C13 C16 . . . . -57.5(2) ?
Cu4 O4 C13 C16 . . . . 54.9(2) ?
Cu2 O4 C13 C16 3_666 . . . -179.71(14) ?
Cu1 O4 C13 C15 . . . . 62.1(2) ?
Cu4 O4 C13 C15 . . . . 174.48(14) ?
Cu2 O4 C13 C15 3_666 . . . -60.1(2) ?

_cod_database_fobs_code 2243843
